data_4347510
loop_
_publ_author_name
'Reuter, Kirsten'
'Buchner, Magnus R.'
'Thiele, G\"unther'
'von H\"anisch, Carsten'

_publ_section_title
;
 Stable Alkali-Metal Complexes of Hybrid Disila-Crown Ethers.
;
_journal_issue 9
_journal_name_full 'Inorganic chemistry'
_journal_page_first 4441
_journal_page_last 4447
_journal_paper_doi 10.1021/acs.inorgchem.6b00267
_journal_volume 55
_journal_year 2016
_chemical_formula_sum 'C14 H32 F6 K O6 P Si2'
_chemical_formula_weight 536.64
_space_group_crystal_system monoclinic
_space_group_IT_number 4
_space_group_name_Hall 'P 2yb'
_space_group_name_H-M_alt 'P 1 21 1'
_atom_sites_solution_hydrogens geom
_audit_creation_method SHELXL-2014/7
_cell_angle_alpha 90
_cell_angle_beta 119.580(2)
_cell_angle_gamma 90
_cell_formula_units_Z 2
_cell_length_a 10.4027(13)
_cell_length_b 12.3519(11)
_cell_length_c 10.4989(9)
_cell_measurement_reflns_used 4607
_cell_measurement_temperature 100(2)
_cell_measurement_theta_max 25.29
_cell_measurement_theta_min 2.25
_cell_volume 1173.2(2)
_computing_structure_refinement 'SHELXL-2014/7 (Sheldrick, 2014)'
_diffrn_ambient_temperature 100(2)
_diffrn_measured_fraction_theta_full 0.999
_diffrn_measured_fraction_theta_max 0.998
_diffrn_measurement_device_type 'Bruker APEX-II CCD'
_diffrn_measurement_method '\w scans'
_diffrn_radiation_type MoK\a
_diffrn_radiation_wavelength 0.71073
_diffrn_reflns_av_R_equivalents 0.0631
_diffrn_reflns_av_unetI/netI 0.0589
_diffrn_reflns_Laue_measured_fraction_full 0.999
_diffrn_reflns_Laue_measured_fraction_max 0.998
_diffrn_reflns_limit_h_max 12
_diffrn_reflns_limit_h_min -12
_diffrn_reflns_limit_k_max 14
_diffrn_reflns_limit_k_min -14
_diffrn_reflns_limit_l_max 12
_diffrn_reflns_limit_l_min -12
_diffrn_reflns_number 15778
_diffrn_reflns_point_group_measured_fraction_full 0.999
_diffrn_reflns_point_group_measured_fraction_max 0.997
_diffrn_reflns_theta_full 25.242
_diffrn_reflns_theta_max 25.308
_diffrn_reflns_theta_min 2.255
_diffrn_source 'sealed tube'
_exptl_absorpt_coefficient_mu 0.471
_exptl_absorpt_correction_T_max 0.7452
_exptl_absorpt_correction_T_min 0.6656
_exptl_absorpt_correction_type multi-scan
_exptl_absorpt_process_details 'SADABS V2014/4 (Bruker AXS Inc.)'
_exptl_crystal_colour colourless
_exptl_crystal_density_diffrn 1.519
_exptl_crystal_description block
_exptl_crystal_F_000 560
_exptl_crystal_size_max 0.394
_exptl_crystal_size_mid 0.155
_exptl_crystal_size_min 0.125
_refine_diff_density_max 0.292
_refine_diff_density_min -0.208
_refine_diff_density_rms 0.055
_refine_ls_abs_structure_details
;
 Flack x determined using 1492 quotients [(I+)-(I-)]/[(I+)+(I-)]
 (Parsons, Flack and Wagner, Acta Cryst. B69 (2013) 249-259).
;
_refine_ls_abs_structure_Flack -0.01(3)
_refine_ls_extinction_method none
_refine_ls_goodness_of_fit_ref 1.020
_refine_ls_hydrogen_treatment constr
_refine_ls_matrix_type full
_refine_ls_number_parameters 275
_refine_ls_number_reflns 4295
_refine_ls_number_restraints 1
_refine_ls_restrained_S_all 1.019
_refine_ls_R_factor_all 0.0474
_refine_ls_R_factor_gt 0.0330
_refine_ls_shift/su_max 0.000
_refine_ls_shift/su_mean 0.000
_refine_ls_structure_factor_coef Fsqd
_refine_ls_weighting_details 'w=1/[\s^2^(Fo^2^)+(0.0241P)^2^+0.0362P] where P=(Fo^2^+2Fc^2^)/3'
_refine_ls_weighting_scheme calc
_refine_ls_wR_factor_gt 0.0564
_refine_ls_wR_factor_ref 0.0603
_reflns_Friedel_coverage 0.902
_reflns_Friedel_fraction_full 0.999
_reflns_Friedel_fraction_max 0.995
_reflns_number_gt 3721
_reflns_number_total 4295
_reflns_threshold_expression 'I > 2\s(I)'
_cod_data_source_file ic6b00267_si_003.cif
_cod_data_source_block kr168p21
_cod_original_sg_symbol_H-M 'P 21'
_cod_database_code 4347510
_shelx_shelxl_version_number 2014/7
_shelx_space_group_comment
;
The symmetry employed for this shelxl refinement is uniquely defined
by the following loop, which should always be used as a source of
symmetry information in preference to the above space-group names.
They are only intended as comments.
;

loop_
_space_group_symop_operation_xyz
'x, y, z'
'-x, y+1/2, -z'

loop_
_atom_site_label
_atom_site_type_symbol
_atom_site_fract_x
_atom_site_fract_y
_atom_site_fract_z
_atom_site_U_iso_or_equiv
_atom_site_adp_type
_atom_site_occupancy
_atom_site_site_symmetry_order
_atom_site_calc_flag
_atom_site_refinement_flags_posn
_atom_site_refinement_flags_adp
K1 K 0.37877(8) 0.54978(6) 0.63049(8) 0.0128(2) Uani 1 1 d . .
C1 C 0.0811(4) 0.2832(3) 0.1526(4) 0.0141(9) Uani 1 1 d . .
H1A H 0.0173 0.3293 0.0725 0.021 Uiso 1 1 calc R U
H1B H 0.0328 0.2152 0.1441 0.021 Uiso 1 1 calc R U
H1C H 0.1711 0.2710 0.1503 0.021 Uiso 1 1 calc R U
C2 C -0.0496(4) 0.3859(3) 0.3290(4) 0.0174(9) Uani 1 1 d . .
H2A H -0.0255 0.4176 0.4217 0.026 Uiso 1 1 calc R U
H2B H -0.1081 0.3221 0.3136 0.026 Uiso 1 1 calc R U
H2C H -0.1045 0.4370 0.2521 0.026 Uiso 1 1 calc R U
C3 C 0.3729(4) 0.1389(3) 0.4629(4) 0.0148(9) Uani 1 1 d . .
H3A H 0.4464 0.0993 0.5455 0.022 Uiso 1 1 calc R U
H3B H 0.4191 0.1765 0.4160 0.022 Uiso 1 1 calc R U
H3C H 0.3001 0.0896 0.3947 0.022 Uiso 1 1 calc R U
C4 C 0.1883(4) 0.1654(3) 0.6121(4) 0.0185(9) Uani 1 1 d . .
H4A H 0.2549 0.1131 0.6805 0.028 Uiso 1 1 calc R U
H4B H 0.1023 0.1292 0.5376 0.028 Uiso 1 1 calc R U
H4C H 0.1593 0.2162 0.6625 0.028 Uiso 1 1 calc R U
C5 C 0.1968(4) 0.5328(3) 0.2348(3) 0.0146(9) Uani 1 1 d . .
H5A H 0.1277 0.4996 0.1421 0.018 Uiso 1 1 calc R U
H5B H 0.2879 0.5472 0.2335 0.018 Uiso 1 1 calc R U
C6 C 0.1340(4) 0.6367(3) 0.2516(4) 0.0169(10) Uani 1 1 d . .
H6A H 0.1068 0.6824 0.1669 0.020 Uiso 1 1 calc R U
H6B H 0.0459 0.6225 0.2584 0.020 Uiso 1 1 calc R U
C7 C 0.1898(4) 0.7914(3) 0.4011(4) 0.0173(9) Uani 1 1 d . .
H7A H 0.1090 0.7806 0.4209 0.021 Uiso 1 1 calc R U
H7B H 0.1542 0.8353 0.3134 0.021 Uiso 1 1 calc R U
C8 C 0.3147(4) 0.8476(3) 0.5273(4) 0.0174(9) Uani 1 1 d . .
H8A H 0.3942 0.8607 0.5061 0.021 Uiso 1 1 calc R U
H8B H 0.2816 0.9168 0.5442 0.021 Uiso 1 1 calc R U
C9 C 0.4773(4) 0.8323(3) 0.7814(4) 0.0180(9) Uani 1 1 d . .
H9A H 0.4360 0.8933 0.8072 0.022 Uiso 1 1 calc R U
H9B H 0.5552 0.8588 0.7642 0.022 Uiso 1 1 calc R U
C10 C 0.5383(4) 0.7517(3) 0.9026(4) 0.0193(9) Uani 1 1 d . .
H10A H 0.6118 0.7854 0.9929 0.023 Uiso 1 1 calc R U
H10B H 0.4601 0.7230 0.9177 0.023 Uiso 1 1 calc R U
C11 C 0.6997(4) 0.5993(3) 0.9809(4) 0.0166(9) Uani 1 1 d . .
H11A H 0.6441 0.5621 1.0195 0.020 Uiso 1 1 calc R U
H11B H 0.7759 0.6426 1.0586 0.020 Uiso 1 1 calc R U
C12 C 0.7681(4) 0.5189(3) 0.9254(4) 0.0151(9) Uani 1 1 d . .
H12A H 0.8182 0.5577 0.8822 0.018 Uiso 1 1 calc R U
H12B H 0.8419 0.4776 1.0076 0.018 Uiso 1 1 calc R U
C13 C 0.6214(4) 0.3607(3) 0.8820(4) 0.0142(8) Uani 1 1 d . .
H13A H 0.5576 0.3889 0.9172 0.017 Uiso 1 1 calc R U
H13B H 0.7082 0.3294 0.9643 0.017 Uiso 1 1 calc R U
C14 C 0.5417(4) 0.2766(3) 0.7680(4) 0.0127(9) Uani 1 1 d . .
H14A H 0.6057 0.2496 0.7323 0.015 Uiso 1 1 calc R U
H14B H 0.5163 0.2164 0.8107 0.015 Uiso 1 1 calc R U
F1 F 0.1733(3) 0.6129(2) 0.7185(3) 0.0357(7) Uani 1 1 d . .
F2 F 0.3499(2) 0.5064(2) 0.8881(2) 0.0280(6) Uani 1 1 d . .
F3 F 0.1509(3) 0.4324(2) 0.6989(3) 0.0398(7) Uani 1 1 d . .
F4 F 0.1768(3) 0.4230(2) 0.9245(3) 0.0414(8) Uani 1 1 d . .
F5 F 0.0005(2) 0.5299(2) 0.7540(2) 0.0287(6) Uani 1 1 d . .
F6 F 0.2009(3) 0.6042(2) 0.9447(3) 0.0357(7) Uani 1 1 d . .
O1 O 0.2261(3) 0.4593(2) 0.3523(3) 0.0136(6) Uani 1 1 d . .
O2 O 0.2405(3) 0.6900(2) 0.3797(3) 0.0133(6) Uani 1 1 d . .
O3 O 0.3657(3) 0.7813(2) 0.6533(3) 0.0144(6) Uani 1 1 d . .
O4 O 0.6042(3) 0.6666(2) 0.8613(2) 0.0139(6) Uani 1 1 d . .
O5 O 0.6640(3) 0.4455(2) 0.8191(3) 0.0144(6) Uani 1 1 d . .
O6 O 0.4098(3) 0.3207(2) 0.6484(3) 0.0133(6) Uani 1 1 d . .
P1 P 0.17435(10) 0.51757(9) 0.82178(10) 0.0146(2) Uani 1 1 d . .
Si1 Si 0.12420(11) 0.34912(9) 0.32860(11) 0.0108(2) Uani 1 1 d . .
Si2 Si 0.28207(11) 0.23867(8) 0.52610(11) 0.0110(2) Uani 1 1 d . .

loop_
_atom_site_aniso_label
_atom_site_aniso_U_11
_atom_site_aniso_U_22
_atom_site_aniso_U_33
_atom_site_aniso_U_23
_atom_site_aniso_U_13
_atom_site_aniso_U_12
K1 0.0141(4) 0.0118(5) 0.0108(4) -0.0002(4) 0.0049(3) -0.0010(4)
C1 0.0131(19) 0.012(2) 0.015(2) -0.0021(17) 0.0052(16) -0.0017(17)
C2 0.018(2) 0.020(2) 0.014(2) 0.0022(18) 0.0077(17) 0.0012(18)
C3 0.017(2) 0.013(2) 0.014(2) 0.0011(17) 0.0075(17) -0.0002(17)
C4 0.017(2) 0.018(2) 0.019(2) 0.0035(19) 0.0081(17) -0.0016(19)
C5 0.0173(19) 0.015(2) 0.0087(17) 0.0014(18) 0.0043(15) -0.0057(18)
C6 0.013(2) 0.017(3) 0.014(2) 0.0024(17) 0.0018(17) -0.0027(17)
C7 0.018(2) 0.013(2) 0.019(2) 0.0028(19) 0.0083(18) 0.0052(18)
C8 0.024(2) 0.009(2) 0.023(2) -0.0024(19) 0.0148(18) -0.0007(18)
C9 0.020(2) 0.011(2) 0.022(2) -0.0096(19) 0.0099(18) -0.0060(19)
C10 0.018(2) 0.020(2) 0.018(2) -0.0073(19) 0.0079(17) -0.0013(19)
C11 0.016(2) 0.018(2) 0.011(2) 0.0007(18) 0.0024(16) -0.0042(18)
C12 0.0110(18) 0.015(2) 0.0128(18) 0.0010(18) 0.0012(15) -0.0049(18)
C13 0.0131(19) 0.016(2) 0.0119(18) 0.0051(18) 0.0050(16) 0.0018(18)
C14 0.0111(19) 0.011(2) 0.0128(19) 0.0021(17) 0.0034(16) 0.0032(16)
F1 0.0353(15) 0.0369(17) 0.0439(16) 0.0244(14) 0.0264(13) 0.0127(13)
F2 0.0145(11) 0.0303(15) 0.0349(13) 0.0025(13) 0.0089(10) 0.0064(11)
F3 0.0367(16) 0.0406(18) 0.0398(16) -0.0215(15) 0.0172(13) 0.0041(14)
F4 0.0513(17) 0.0329(18) 0.0583(18) 0.0253(16) 0.0410(15) 0.0139(15)
F5 0.0160(11) 0.0275(16) 0.0442(14) -0.0030(14) 0.0160(10) 0.0010(12)
F6 0.0340(15) 0.0372(17) 0.0302(15) -0.0125(13) 0.0115(12) 0.0072(13)
O1 0.0160(13) 0.0103(15) 0.0108(13) 0.0012(11) 0.0039(11) -0.0020(11)
O2 0.0140(14) 0.0103(15) 0.0135(13) 0.0002(12) 0.0052(11) 0.0011(12)
O3 0.0160(14) 0.0098(15) 0.0147(14) 0.0001(12) 0.0056(11) -0.0017(11)
O4 0.0173(14) 0.0133(15) 0.0104(13) -0.0012(12) 0.0063(12) 0.0010(12)
O5 0.0161(14) 0.0128(15) 0.0129(13) -0.0002(12) 0.0061(11) -0.0043(12)
O6 0.0125(13) 0.0108(15) 0.0133(13) 0.0018(11) 0.0038(11) 0.0028(11)
P1 0.0149(5) 0.0135(6) 0.0182(5) 0.0020(5) 0.0103(4) 0.0024(4)
Si1 0.0122(5) 0.0091(6) 0.0104(5) 0.0006(5) 0.0050(4) -0.0009(4)
Si2 0.0122(5) 0.0095(6) 0.0121(5) 0.0007(5) 0.0065(4) -0.0002(5)

loop_
_atom_type_symbol
_atom_type_description
_atom_type_scat_dispersion_real
_atom_type_scat_dispersion_imag
_atom_type_scat_source
C C 0.0033 0.0016 'International Tables Vol C Tables 4.2.6.8 and 6.1.1.4'
H H 0.0000 0.0000 'International Tables Vol C Tables 4.2.6.8 and 6.1.1.4'
F F 0.0171 0.0103 'International Tables Vol C Tables 4.2.6.8 and 6.1.1.4'
K K 0.2009 0.2494 'International Tables Vol C Tables 4.2.6.8 and 6.1.1.4'
O O 0.0106 0.0060 'International Tables Vol C Tables 4.2.6.8 and 6.1.1.4'
P P 0.1023 0.0942 'International Tables Vol C Tables 4.2.6.8 and 6.1.1.4'
Si Si 0.0817 0.0704 'International Tables Vol C Tables 4.2.6.8 and 6.1.1.4'

loop_
_geom_angle_atom_site_label_1
_geom_angle_atom_site_label_2
_geom_angle_atom_site_label_3
_geom_angle
_geom_angle_site_symmetry_1
_geom_angle_site_symmetry_3
O1 K1 O4 156.46(8) . .
O1 K1 F1 108.82(8) . .
O4 K1 F1 91.15(8) . .
O1 K1 O6 69.92(7) . .
O4 K1 O6 115.86(8) . .
F1 K1 O6 109.42(8) . .
O1 K1 O2 60.76(7) . .
O4 K1 O2 108.00(8) . .
F1 K1 O2 90.92(7) . .
O6 K1 O2 130.49(7) . .
O1 K1 O3 117.46(8) . .
O4 K1 O3 57.98(7) . .
F1 K1 O3 67.92(8) . .
O6 K1 O3 172.53(7) . .
O2 K1 O3 56.97(7) . .
O1 K1 F2 129.36(7) . .
O4 K1 F2 73.59(7) . .
F1 K1 F2 46.05(7) . .
O6 K1 F2 79.39(7) . .
O2 K1 F2 136.60(7) . .
O3 K1 F2 94.28(8) . .
O1 K1 O5 113.35(7) . .
O4 K1 O5 60.38(7) . .
F1 K1 O5 125.28(7) . .
O6 K1 O5 58.25(7) . .
O2 K1 O5 139.99(8) . .
O3 K1 O5 117.01(7) . .
F2 K1 O5 79.97(6) . .
O1 K1 F3 87.17(7) . .
O4 K1 F3 116.27(7) . .
F1 K1 F3 43.63(7) . .
O6 K1 F3 66.45(7) . .
O2 K1 F3 113.18(7) . .
O3 K1 F3 111.51(7) . .
F2 K1 F3 43.08(6) . .
O5 K1 F3 105.58(7) . .
O1 K1 C3 87.02(8) . 2_656
O4 K1 C3 69.44(8) . 2_656
F1 K1 C3 144.86(9) . 2_656
O6 K1 C3 105.43(8) . 2_656
O2 K1 C3 69.23(8) . 2_656
O3 K1 C3 76.94(8) . 2_656
F2 K1 C3 140.84(8) . 2_656
O5 K1 C3 70.98(8) . 2_656
F3 K1 C3 171.33(8) . 2_656
O1 K1 P1 110.72(6) . .
O4 K1 P1 92.69(6) . .
F1 K1 P1 25.35(5) . .
O6 K1 P1 86.11(6) . .
O2 K1 P1 114.31(6) . .
O3 K1 P1 89.89(6) . .
F2 K1 P1 25.98(4) . .
O5 K1 P1 104.75(6) . .
F3 K1 P1 26.16(5) . .
C3 K1 P1 161.55(7) 2_656 .
O1 K1 Si1 22.29(5) . .
O4 K1 Si1 169.38(6) . .
F1 K1 Si1 97.04(6) . .
O6 K1 Si1 54.91(5) . .
O2 K1 Si1 78.72(5) . .
O3 K1 Si1 131.65(6) . .
F2 K1 Si1 107.49(5) . .
O5 K1 Si1 109.15(6) . .
F3 K1 Si1 66.63(5) . .
C3 K1 Si1 106.54(7) 2_656 .
P1 K1 Si1 91.85(3) . .
Si1 C1 H1A 109.5 . .
Si1 C1 H1B 109.5 . .
H1A C1 H1B 109.5 . .
Si1 C1 H1C 109.5 . .
H1A C1 H1C 109.5 . .
H1B C1 H1C 109.5 . .
Si1 C2 H2A 109.5 . .
Si1 C2 H2B 109.5 . .
H2A C2 H2B 109.5 . .
Si1 C2 H2C 109.5 . .
H2A C2 H2C 109.5 . .
H2B C2 H2C 109.5 . .
Si2 C3 K1 156.43(18) . 2_646
Si2 C3 H3A 109.5 . .
K1 C3 H3A 73.3 2_646 .
Si2 C3 H3B 109.5 . .
K1 C3 H3B 50.1 2_646 .
H3A C3 H3B 109.5 . .
Si2 C3 H3C 109.5 . .
K1 C3 H3C 90.6 2_646 .
H3A C3 H3C 109.5 . .
H3B C3 H3C 109.5 . .
Si2 C4 H4A 109.5 . .
Si2 C4 H4B 109.5 . .
H4A C4 H4B 109.5 . .
Si2 C4 H4C 109.5 . .
H4A C4 H4C 109.5 . .
H4B C4 H4C 109.5 . .
O1 C5 C6 111.2(3) . .
O1 C5 H5A 109.4 . .
C6 C5 H5A 109.4 . .
O1 C5 H5B 109.4 . .
C6 C5 H5B 109.4 . .
H5A C5 H5B 108.0 . .
O2 C6 C5 109.3(3) . .
O2 C6 H6A 109.8 . .
C5 C6 H6A 109.8 . .
O2 C6 H6B 109.8 . .
C5 C6 H6B 109.8 . .
H6A C6 H6B 108.3 . .
O2 C7 C8 108.8(3) . .
O2 C7 H7A 109.9 . .
C8 C7 H7A 109.9 . .
O2 C7 H7B 109.9 . .
C8 C7 H7B 109.9 . .
H7A C7 H7B 108.3 . .
O3 C8 C7 108.7(3) . .
O3 C8 H8A 109.9 . .
C7 C8 H8A 109.9 . .
O3 C8 H8B 109.9 . .
C7 C8 H8B 109.9 . .
H8A C8 H8B 108.3 . .
O3 C9 C10 108.5(3) . .
O3 C9 H9A 110.0 . .
C10 C9 H9A 110.0 . .
O3 C9 H9B 110.0 . .
C10 C9 H9B 110.0 . .
H9A C9 H9B 108.4 . .
O4 C10 C9 107.3(3) . .
O4 C10 H10A 110.2 . .
C9 C10 H10A 110.2 . .
O4 C10 H10B 110.2 . .
C9 C10 H10B 110.2 . .
H10A C10 H10B 108.5 . .
O4 C11 C12 107.7(3) . .
O4 C11 H11A 110.2 . .
C12 C11 H11A 110.2 . .
O4 C11 H11B 110.2 . .
C12 C11 H11B 110.2 . .
H11A C11 H11B 108.5 . .
O5 C12 C11 113.7(3) . .
O5 C12 H12A 108.8 . .
C11 C12 H12A 108.8 . .
O5 C12 H12B 108.8 . .
C11 C12 H12B 108.8 . .
H12A C12 H12B 107.7 . .
O5 C13 C14 108.6(3) . .
O5 C13 H13A 110.0 . .
C14 C13 H13A 110.0 . .
O5 C13 H13B 110.0 . .
C14 C13 H13B 110.0 . .
H13A C13 H13B 108.4 . .
O6 C14 C13 110.6(3) . .
O6 C14 H14A 109.5 . .
C13 C14 H14A 109.5 . .
O6 C14 H14B 109.5 . .
C13 C14 H14B 109.5 . .
H14A C14 H14B 108.1 . .
P1 F1 K1 105.44(12) . .
P1 F2 K1 101.40(10) . .
P1 F3 K1 92.83(12) . .
C5 O1 Si1 122.5(2) . .
C5 O1 K1 114.6(2) . .
Si1 O1 K1 118.46(12) . .
C6 O2 C7 112.6(3) . .
C6 O2 K1 113.2(2) . .
C7 O2 K1 116.4(2) . .
C9 O3 C8 112.5(3) . .
C9 O3 K1 118.0(2) . .
C8 O3 K1 120.5(2) . .
C11 O4 C10 113.1(3) . .
C11 O4 K1 112.6(2) . .
C10 O4 K1 108.6(2) . .
C13 O5 C12 113.2(3) . .
C13 O5 K1 101.20(19) . .
C12 O5 K1 111.9(2) . .
C14 O6 Si2 120.0(2) . .
C14 O6 K1 117.7(2) . .
Si2 O6 K1 122.31(12) . .
F4 P1 F3 90.51(16) . .
F4 P1 F5 90.46(14) . .
F3 P1 F5 90.86(13) . .
F4 P1 F6 90.33(15) . .
F3 P1 F6 178.67(17) . .
F5 P1 F6 90.17(14) . .
F4 P1 F1 179.49(15) . .
F3 P1 F1 89.42(14) . .
F5 P1 F1 90.05(13) . .
F6 P1 F1 89.73(16) . .
F4 P1 F2 90.49(14) . .
F3 P1 F2 88.90(13) . .
F5 P1 F2 179.03(15) . .
F6 P1 F2 90.05(14) . .
F1 P1 F2 89.01(14) . .
F4 P1 K1 130.36(11) . .
F3 P1 K1 61.01(11) . .
F5 P1 K1 126.49(10) . .
F6 P1 K1 117.67(12) . .
F1 P1 K1 49.21(10) . .
F2 P1 K1 52.61(9) . .
O1 Si1 C1 109.22(16) . .
O1 Si1 C2 110.26(17) . .
C1 Si1 C2 110.52(17) . .
O1 Si1 Si2 103.12(10) . .
C1 Si1 Si2 110.11(13) . .
C2 Si1 Si2 113.33(13) . .
O1 Si1 K1 39.24(9) . .
C1 Si1 K1 145.84(13) . .
C2 Si1 K1 96.56(13) . .
Si2 Si1 K1 75.55(4) . .
O6 Si2 C4 109.45(16) . .
O6 Si2 C3 109.02(16) . .
C4 Si2 C3 109.34(18) . .
O6 Si2 Si1 105.83(10) . .
C4 Si2 Si1 113.98(13) . .
C3 Si2 Si1 109.08(12) . .

loop_
_geom_bond_atom_site_label_1
_geom_bond_atom_site_label_2
_geom_bond_distance
_geom_bond_site_symmetry_2
K1 O1 2.779(2) .
K1 O4 2.801(3) .
K1 F1 2.824(3) .
K1 O6 2.844(3) .
K1 O2 2.874(3) .
K1 O3 2.879(3) .
K1 F2 2.915(2) .
K1 O5 2.930(3) .
K1 F3 3.149(3) .
K1 C3 3.368(4) 2_656
K1 P1 3.5959(13) .
K1 Si1 3.8620(13) .
C1 Si1 1.861(4) .
C1 H1A 0.9600 .
C1 H1B 0.9600 .
C1 H1C 0.9600 .
C2 Si1 1.866(4) .
C2 H2A 0.9600 .
C2 H2B 0.9600 .
C2 H2C 0.9600 .
C3 Si2 1.863(4) .
C3 K1 3.368(4) 2_646
C3 H3A 0.9600 .
C3 H3B 0.9600 .
C3 H3C 0.9600 .
C4 Si2 1.858(4) .
C4 H4A 0.9600 .
C4 H4B 0.9600 .
C4 H4C 0.9600 .
C5 O1 1.438(4) .
C5 C6 1.489(5) .
C5 H5A 0.9700 .
C5 H5B 0.9700 .
C6 O2 1.413(4) .
C6 H6A 0.9700 .
C6 H6B 0.9700 .
C7 O2 1.420(5) .
C7 C8 1.491(5) .
C7 H7A 0.9700 .
C7 H7B 0.9700 .
C8 O3 1.418(4) .
C8 H8A 0.9700 .
C8 H8B 0.9700 .
C9 O3 1.418(4) .
C9 C10 1.489(5) .
C9 H9A 0.9700 .
C9 H9B 0.9700 .
C10 O4 1.433(5) .
C10 H10A 0.9700 .
C10 H10B 0.9700 .
C11 O4 1.422(4) .
C11 C12 1.497(5) .
C11 H11A 0.9700 .
C11 H11B 0.9700 .
C12 O5 1.430(4) .
C12 H12A 0.9700 .
C12 H12B 0.9700 .
C13 O5 1.421(4) .
C13 C14 1.490(5) .
C13 H13A 0.9700 .
C13 H13B 0.9700 .
C14 O6 1.433(4) .
C14 H14A 0.9700 .
C14 H14B 0.9700 .
F1 P1 1.597(3) .
F2 P1 1.607(2) .
F3 P1 1.587(3) .
F4 P1 1.581(3) .
F5 P1 1.591(2) .
F6 P1 1.592(3) .
O1 Si1 1.666(3) .
O6 Si2 1.660(3) .
Si1 Si2 2.3444(14) .

loop_
_geom_hbond_atom_site_label_D
_geom_hbond_atom_site_label_H
_geom_hbond_atom_site_label_A
_geom_hbond_distance_DH
_geom_hbond_distance_HA
_geom_hbond_distance_DA
_geom_hbond_angle_DHA
_geom_hbond_site_symmetry_A
C10 H10A F4 0.97 2.57 3.353(5) 138.2 2_657
C13 H13A F2 0.97 2.49 3.376(4) 151.3 .
C14 H14A O2 0.97 2.52 3.486(4) 175.0 2_646

loop_
_geom_torsion_atom_site_label_1
_geom_torsion_atom_site_label_2
_geom_torsion_atom_site_label_3
_geom_torsion_atom_site_label_4
_geom_torsion
_geom_torsion_site_symmetry_1
O1 C5 C6 O2 64.6(4) .
O2 C7 C8 O3 -58.9(4) .
O3 C9 C10 O4 62.6(4) .
O4 C11 C12 O5 -64.9(4) .
O5 C13 C14 O6 -62.1(4) .
C6 C5 O1 Si1 108.0(3) .
C6 C5 O1 K1 -48.1(3) .
C5 C6 O2 C7 178.4(3) .
C5 C6 O2 K1 -47.0(3) .
C8 C7 O2 C6 -173.1(3) .
C8 C7 O2 K1 53.9(3) .
C10 C9 O3 C8 -172.2(3) .
C10 C9 O3 K1 -24.7(4) .
C7 C8 O3 C9 -175.5(3) .
C7 C8 O3 K1 38.0(4) .
C12 C11 O4 C10 -176.5(3) .
C12 C11 O4 K1 60.0(3) .
C9 C10 O4 C11 164.4(3) .
C9 C10 O4 K1 -69.9(3) .
C14 C13 O5 C12 -167.3(3) .
C14 C13 O5 K1 72.8(3) .
C11 C12 O5 C13 -78.5(4) .
C11 C12 O5 K1 35.0(3) .
C13 C14 O6 Si2 -166.0(2) .
C13 C14 O6 K1 14.2(4) .
K1 F3 P1 F4 -137.34(12) .
K1 F3 P1 F5 132.20(11) .
K1 F3 P1 F1 42.16(11) .
K1 F3 P1 F2 -46.86(11) .
K1 F1 P1 F3 -50.84(13) .
K1 F1 P1 F5 -141.70(12) .
K1 F1 P1 F6 128.13(13) .
K1 F1 P1 F2 38.07(13) .
K1 F2 P1 F4 143.95(13) .
K1 F2 P1 F3 53.45(14) .
K1 F2 P1 F6 -125.72(13) .
K1 F2 P1 F1 -35.99(13) .
C5 O1 Si1 C1 41.3(3) .
K1 O1 Si1 C1 -163.41(15) .
C5 O1 Si1 C2 -80.3(3) .
K1 O1 Si1 C2 74.97(18) .
C5 O1 Si1 Si2 158.4(2) .
K1 O1 Si1 Si2 -46.33(14) .
C5 O1 Si1 K1 -155.3(3) .
C14 O6 Si2 C4 70.5(3) .
K1 O6 Si2 C4 -109.72(18) .
C14 O6 Si2 C3 -49.0(3) .
K1 O6 Si2 C3 130.73(16) .
C14 O6 Si2 Si1 -166.2(2) .
K1 O6 Si2 Si1 13.52(15) .
K1 C3 Si2 O6 -34.9(5) 2_646
K1 C3 Si2 C4 -154.5(4) 2_646
K1 C3 Si2 Si1 80.3(4) 2_646
